data_2238780
loop_
_publ_author_name
'Novakovi\'c, Sladjana B.'
'Leka, Zorica'
'Stevanovi\'c, Dragana'
'Mu\<skinja, Jovana'
'Bogdanovi\'c, Goran A.'

_publ_section_title
;
 4-[(4-Methylphenyl)sulfanyl]butan-2-one
;
_journal_coeditor_code RZ5084
_journal_issue 11
_journal_name_full 'Acta Crystallographica Section E'
_journal_page_first o1625
_journal_paper_doi 10.1107/S1600536813026895
_journal_volume 69
_journal_year 2013
_chemical_formula_iupac 'C11 H14 O S'
_chemical_formula_moiety 'C11 H14 O S'
_chemical_formula_sum 'C11 H14 O S'
_chemical_formula_weight 194.28
_chemical_name_systematic
;
4-[(4-Methylphenyl)sulfanyl]butan-2-one
;
_space_group_IT_number 2
_symmetry_cell_setting triclinic
_symmetry_space_group_name_Hall '-P 1'
_symmetry_space_group_name_H-M 'P -1'
_atom_sites_solution_hydrogens geom
_atom_sites_solution_primary direct
_atom_sites_solution_secondary difmap
_audit_creation_method SHELXL-97
_cell_angle_alpha 88.232(8)
_cell_angle_beta 79.343(10)
_cell_angle_gamma 61.350(13)
_cell_formula_units_Z 2
_cell_length_a 7.2703(11)
_cell_length_b 7.3226(7)
_cell_length_c 11.7615(11)
_cell_measurement_reflns_used 1309
_cell_measurement_temperature 293(2)
_cell_measurement_theta_max 72.0790
_cell_measurement_theta_min 7.0270
_cell_volume 538.80(13)
_computing_cell_refinement
;
CrysAlis PRO (Agilent, 2013)
;
_computing_data_collection
;
CrysAlis PRO (Agilent, 2013)
;
_computing_data_reduction
;
CrysAlis PRO (Agilent, 2013)
;
_computing_molecular_graphics 'ORTEP-3 (Farrugia, 2012) and Mercury (Macrae <i>et al.</i>, 2006)'
_computing_publication_material 'WinGX (Farrugia, 2012), PLATON (Spek, 2009) and PARST (Nardelli, 1995)'
_computing_structure_refinement 'SHELXL97 (Sheldrick, 2008)'
_computing_structure_solution 'SHELXS97 (Sheldrick, 2008)'
_diffrn_ambient_temperature 293(2)
_diffrn_detector_area_resol_mean 16.3280
_diffrn_measured_fraction_theta_full 0.988
_diffrn_measured_fraction_theta_max 0.958
_diffrn_measurement_device_type 'Agilent Gemini S'
_diffrn_measurement_method '\w scans'
_diffrn_radiation_monochromator graphite
_diffrn_radiation_source 'Enhance (Cu) X-ray Source'
_diffrn_radiation_type CuK\a
_diffrn_radiation_wavelength 1.54180
_diffrn_reflns_av_R_equivalents 0.0269
_diffrn_reflns_av_sigmaI/netI 0.0318
_diffrn_reflns_limit_h_max 8
_diffrn_reflns_limit_h_min -8
_diffrn_reflns_limit_k_max 5
_diffrn_reflns_limit_k_min -9
_diffrn_reflns_limit_l_max 14
_diffrn_reflns_limit_l_min -14
_diffrn_reflns_number 3254
_diffrn_reflns_theta_full 67.70
_diffrn_reflns_theta_max 72.85
_diffrn_reflns_theta_min 3.83
_exptl_absorpt_coefficient_mu 2.328
_exptl_absorpt_correction_T_max 1.00000
_exptl_absorpt_correction_T_min 0.44403
_exptl_absorpt_correction_type multi-scan
_exptl_absorpt_process_details
;
(CrysAlis PRO; Agilent, 2013)
;
_exptl_crystal_colour colourless
_exptl_crystal_density_diffrn 1.198
_exptl_crystal_density_method 'not measured'
_exptl_crystal_description prismatic
_exptl_crystal_F_000 208
_exptl_crystal_size_max 0.50
_exptl_crystal_size_mid 0.26
_exptl_crystal_size_min 0.14
_refine_diff_density_max 0.335
_refine_diff_density_min -0.327
_refine_ls_extinction_method none
_refine_ls_goodness_of_fit_ref 1.071
_refine_ls_hydrogen_treatment constr
_refine_ls_matrix_type full
_refine_ls_number_parameters 120
_refine_ls_number_reflns 2052
_refine_ls_number_restraints 0
_refine_ls_restrained_S_all 1.071
_refine_ls_R_factor_all 0.0635
_refine_ls_R_factor_gt 0.0553
_refine_ls_shift/su_max 0.000
_refine_ls_shift/su_mean 0.000
_refine_ls_structure_factor_coef Fsqd
_refine_ls_weighting_details 'calc w=1/[\s^2^(Fo^2^)+(0.1046P)^2^+0.0830P] where P=(Fo^2^+2Fc^2^)/3'
_refine_ls_weighting_scheme calc
_refine_ls_wR_factor_gt 0.1555
_refine_ls_wR_factor_ref 0.1702
_reflns_number_gt 1731
_reflns_number_total 2052
_reflns_threshold_expression I>2sigma(I)
_cod_data_source_file rz5084.cif
_cod_data_source_block I
_cod_database_code 2238780

loop_
_symmetry_equiv_pos_as_xyz
'x, y, z'
'-x, -y, -z'

loop_
_atom_site_type_symbol
_atom_site_label
_atom_site_fract_x
_atom_site_fract_y
_atom_site_fract_z
_atom_site_U_iso_or_equiv
_atom_site_adp_type
_atom_site_calc_flag
_atom_site_refinement_flags
_atom_site_occupancy
_atom_site_symmetry_multiplicity
S S1 0.31244(10) -0.14778(8) 0.03374(5) 0.0640(3) Uani d . 1 1
O O1 0.2948(4) 0.0791(3) -0.32862(19) 0.0927(7) Uani d . 1 1
C C1 0.3882(4) -0.1053(4) -0.3166(2) 0.0643(6) Uani d . 1 1
C C2 0.4007(4) -0.1919(4) -0.2004(2) 0.0596(6) Uani d . 1 1
H H2A 0.5496 -0.2765 -0.1949 0.072 Uiso calc R 1 1
H H2B 0.3359 -0.2818 -0.1924 0.072 Uiso calc R 1 1
C C3 0.2892(4) -0.0231(4) -0.1015(2) 0.0576(6) Uani d . 1 1
H H3A 0.1398 0.0627 -0.1058 0.069 Uiso calc R 1 1
H H3B 0.3552 0.0656 -0.1070 0.069 Uiso calc R 1 1
C C4 0.1796(3) 0.0637(3) 0.14013(19) 0.0524(5) Uani d . 1 1
C C5 0.1709(4) 0.0158(4) 0.2556(2) 0.0598(6) Uani d . 1 1
C C6 0.0713(5) 0.1782(4) 0.3408(2) 0.0709(7) Uani d . 1 1
H H6 0.0662 0.1474 0.4182 0.085 Uiso calc R 1 1
C C7 -0.0202(4) 0.3834(4) 0.3140(2) 0.0714(7) Uani d . 1 1
H H7 -0.0864 0.4896 0.3728 0.086 Uiso calc R 1 1
C C8 -0.0132(4) 0.4303(4) 0.2004(2) 0.0687(7) Uani d . 1 1
H H8 -0.0762 0.5690 0.1819 0.082 Uiso calc R 1 1
C C9 0.0874(4) 0.2723(4) 0.1125(2) 0.0639(6) Uani d . 1 1
H H9 0.0935 0.3050 0.0353 0.077 Uiso calc R 1 1
C C10 0.4997(5) -0.2615(5) -0.4198(2) 0.0793(8) Uani d . 1 1
H H10A 0.4179 -0.3296 -0.4283 0.119 Uiso calc R 1 1
H H10B 0.6391 -0.3635 -0.4083 0.119 Uiso calc R 1 1
H H10C 0.5132 -0.1911 -0.4884 0.119 Uiso calc R 1 1
C C11 0.2678(6) -0.2074(4) 0.2878(3) 0.0811(8) Uani d . 1 1
H H11A 0.2357 -0.2111 0.3705 0.122 Uiso calc R 1 1
H H11B 0.4198 -0.2749 0.2614 0.122 Uiso calc R 1 1
H H11C 0.2095 -0.2787 0.2519 0.122 Uiso calc R 1 1

loop_
_atom_site_aniso_label
_atom_site_aniso_U_11
_atom_site_aniso_U_22
_atom_site_aniso_U_33
_atom_site_aniso_U_12
_atom_site_aniso_U_13
_atom_site_aniso_U_23
S1 0.0807(5) 0.0453(4) 0.0554(4) -0.0233(3) -0.0076(3) -0.0088(2)
O1 0.1279(18) 0.0579(11) 0.0675(12) -0.0307(12) -0.0024(11) -0.0022(9)
C1 0.0754(15) 0.0555(13) 0.0581(13) -0.0312(12) -0.0025(11) -0.0110(10)
C2 0.0651(14) 0.0516(12) 0.0570(13) -0.0263(11) -0.0029(10) -0.0126(10)
C3 0.0650(13) 0.0497(12) 0.0524(12) -0.0248(10) -0.0043(10) -0.0106(9)
C4 0.0569(12) 0.0455(11) 0.0511(11) -0.0225(9) -0.0066(9) -0.0084(8)
C5 0.0675(14) 0.0561(13) 0.0554(12) -0.0299(11) -0.0101(10) -0.0004(10)
C6 0.0868(18) 0.0749(17) 0.0496(13) -0.0406(14) -0.0041(12) -0.0053(11)
C7 0.0769(16) 0.0612(15) 0.0637(15) -0.0276(13) 0.0019(12) -0.0204(12)
C8 0.0773(16) 0.0463(12) 0.0700(15) -0.0221(11) -0.0061(12) -0.0092(11)
C9 0.0798(16) 0.0493(12) 0.0549(13) -0.0258(11) -0.0104(11) -0.0016(10)
C10 0.106(2) 0.0705(17) 0.0544(14) -0.0401(16) -0.0038(14) -0.0132(12)
C11 0.113(2) 0.0628(16) 0.0651(16) -0.0389(16) -0.0217(15) 0.0098(12)

loop_
_atom_type_symbol
_atom_type_description
_atom_type_scat_dispersion_real
_atom_type_scat_dispersion_imag
_atom_type_scat_source
C C 0.0181 0.0091 'International Tables Vol C Tables 4.2.6.8 and 6.1.1.4'
H H 0.0000 0.0000 'International Tables Vol C Tables 4.2.6.8 and 6.1.1.4'
O O 0.0492 0.0322 'International Tables Vol C Tables 4.2.6.8 and 6.1.1.4'
S S 0.3331 0.5567 'International Tables Vol C Tables 4.2.6.8 and 6.1.1.4'

loop_
_geom_angle_atom_site_label_1
_geom_angle_atom_site_label_2
_geom_angle_atom_site_label_3
_geom_angle
C4 S1 C3 103.72(11)
O1 C1 C2 122.4(2)
O1 C1 C10 121.3(3)
C2 C1 C10 116.4(2)
C1 C2 C3 112.78(19)
C1 C2 H2A 109.0
C3 C2 H2A 109.0
C1 C2 H2B 109.0
C3 C2 H2B 109.0
H2A C2 H2B 107.8
C2 C3 S1 108.38(16)
C2 C3 H3A 110.0
S1 C3 H3A 110.0
C2 C3 H3B 110.0
S1 C3 H3B 110.0
H3A C3 H3B 108.4
C5 C4 C9 119.8(2)
C5 C4 S1 117.25(18)
C9 C4 S1 122.96(18)
C6 C5 C4 118.5(2)
C6 C5 C11 120.6(2)
C4 C5 C11 120.9(2)
C7 C6 C5 121.9(2)
C7 C6 H6 119.1
C5 C6 H6 119.1
C8 C7 C6 119.5(2)
C8 C7 H7 120.2
C6 C7 H7 120.2
C7 C8 C9 120.4(2)
C7 C8 H8 119.8
C9 C8 H8 119.8
C8 C9 C4 119.9(2)
C8 C9 H9 120.1
C4 C9 H9 120.1
C1 C10 H10A 109.5
C1 C10 H10B 109.5
H10A C10 H10B 109.5
C1 C10 H10C 109.5
H10A C10 H10C 109.5
H10B C10 H10C 109.5
C5 C11 H11A 109.5
C5 C11 H11B 109.5
H11A C11 H11B 109.5
C5 C11 H11C 109.5
H11A C11 H11C 109.5
H11B C11 H11C 109.5

loop_
_geom_bond_atom_site_label_1
_geom_bond_atom_site_label_2
_geom_bond_distance
S1 C4 1.771(2)
S1 C3 1.804(2)
O1 C1 1.204(3)
C1 C2 1.488(4)
C1 C10 1.506(3)
C2 C3 1.522(3)
C2 H2A 0.9700
C2 H2B 0.9700
C3 H3A 0.9700
C3 H3B 0.9700
C4 C5 1.390(3)
C4 C9 1.398(3)
C5 C6 1.386(3)
C5 C11 1.506(3)
C6 C7 1.375(4)
C6 H6 0.9300
C7 C8 1.367(4)
C7 H7 0.9300
C8 C9 1.388(3)
C8 H8 0.9300
C9 H9 0.9300
C10 H10A 0.9600
C10 H10B 0.9600
C10 H10C 0.9600
C11 H11A 0.9600
C11 H11B 0.9600
C11 H11C 0.9600

loop_
_geom_hbond_atom_site_label_D
_geom_hbond_atom_site_label_H
_geom_hbond_atom_site_label_A
_geom_hbond_site_symmetry_A
_geom_hbond_distance_DH
_geom_hbond_distance_HA
_geom_hbond_distance_DA
_geom_hbond_angle_DHA
C10 H10c O1 2_654 0.96 2.67 3.579(4) 158
C3 H3a S1 2_555 0.97 2.99 3.855(3) 149
C3 H3b S1 2_655 0.97 3.02 3.870(3) 147
C2 H2a Cg 2_555 0.97 2.86 3.628(4) 137
C2 H2b Cg 2_666 0.97 2.95 3.678(4) 133
